data_7027823
loop_
_publ_author_name
'Shonfield, Peter K. A.'
'Behrendt, Andreas'
'Jeffery, John C.'
'Maher, John P.'
'McCleverty, Jon A.'
'Psillakis, Elefteria'
'Ward, Michael D.'
'Western, Colin'

_publ_section_title
;
 Very weak electron--electron exchange interactions in paramagnetic
 dinuclear tris(pyrazolyl)boratomolybdenum centres with extended bridging
 ligands: estimation of the exchange coupling constant J by simulation of
 second-order EPR spectra&#x200A;&#x2020;
;
_journal_issue 24
_journal_name_full 'Journal of the Chemical Society, Dalton Transactions'
_journal_page_first 4341
_journal_paper_doi 10.1039/a908138k
_journal_year 1999
_chemical_formula_sum 'C69 H94 B2 Cl2 Mo2 N16 O6'
_chemical_formula_weight 1528.00
_chemical_name_systematic
; 
 ? 
;
_space_group_IT_number 2
_symmetry_cell_setting triclinic
_symmetry_space_group_name_Hall '-P 1'
_symmetry_space_group_name_H-M 'P -1'
_atom_sites_solution_hydrogens geom
_atom_sites_solution_primary direct
_atom_sites_solution_secondary difmap
_audit_creation_method SHELXL
_cell_angle_alpha 107.15(3)
_cell_angle_beta 110.24(3)
_cell_angle_gamma 104.79(3)
_cell_formula_units_Z 2
_cell_length_a 15.366(3)
_cell_length_b 16.789(3)
_cell_length_c 18.212(4)
_cell_measurement_temperature 173(2)
_cell_volume 3863(2)
_computing_structure_refinement 'SHELXL-97 (Sheldrick, 1997)'
_computing_structure_solution 'SHELXS-97 (Sheldrick, 1997)'
_diffrn_ambient_temperature 173(2)
_diffrn_measurement_device 'Siemens SMART Area Detector'
_diffrn_measurement_method '\w rotation with narrow frames (0.3 degrees)'
_diffrn_radiation_monochromator graphite
_diffrn_radiation_source 'fine-focus sealed tube'
_diffrn_radiation_type MoK\a
_diffrn_radiation_wavelength 0.71073
_diffrn_reflns_av_R_equivalents 0.0536
_diffrn_reflns_av_sigmaI/netI 0.0817
_diffrn_reflns_limit_h_max 18
_diffrn_reflns_limit_h_min -18
_diffrn_reflns_limit_k_max 19
_diffrn_reflns_limit_k_min -13
_diffrn_reflns_limit_l_max 21
_diffrn_reflns_limit_l_min -21
_diffrn_reflns_number 18101
_diffrn_reflns_theta_max 24.99
_diffrn_reflns_theta_min 2.37
_exptl_absorpt_coefficient_mu 0.452
_exptl_absorpt_correction_T_max 0.911
_exptl_absorpt_correction_T_min 0.822
_exptl_absorpt_correction_type 'Empirical, pseudo-azimuthal scan (SADABS)'
_exptl_crystal_density_diffrn 1.314
_exptl_crystal_description block
_exptl_crystal_F_000 1592
_exptl_crystal_size_max 0.4
_exptl_crystal_size_mid 0.3
_exptl_crystal_size_min 0.2
_refine_diff_density_max 1.558
_refine_diff_density_min -0.670
_refine_diff_density_rms 0.129
_refine_ls_extinction_method none
_refine_ls_goodness_of_fit_all 1.138
_refine_ls_goodness_of_fit_obs 1.161
_refine_ls_matrix_type full
_refine_ls_number_parameters 869
_refine_ls_number_reflns 12313
_refine_ls_number_restraints 0
_refine_ls_restrained_S_all 1.233
_refine_ls_restrained_S_obs 1.161
_refine_ls_R_factor_all 0.1469
_refine_ls_R_factor_obs 0.0918
_refine_ls_shift/esd_max 0.180
_refine_ls_shift/esd_mean 0.007
_refine_ls_structure_factor_coef Fsqd
_refine_ls_weighting_details 'w=1/[\s^2^(Fo^2^)+(0.0525P)^2^+35.9000P] where P=(Fo^2^+2Fc^2^)/3'
_refine_ls_weighting_scheme calc
_refine_ls_wR_factor_all 0.2499
_refine_ls_wR_factor_obs 0.1927
_reflns_number_observed 8728
_reflns_number_total 12793
_reflns_observed_criterion >2sigma(I)
_cod_data_source_file 908138Ksup1.cif
_cod_data_source_block jj
_cod_depositor_comments
;
The following automatic conversions were performed:

'_refine_ls_weighting_scheme' value 'calc
w=1/[\s^2^(Fo^2^)+(0.0525P)^2^+35.9000P] where P=(Fo^2^+2Fc^2^)/3'
was changed to 'calc'. New tag '_refine_ls_weighting_details' was
created. The value of the new tag was set to
'w=1/[\s^2^(Fo^2^)+(0.0525P)^2^+35.9000P] where P=(Fo^2^+2Fc^2^)/3'.

Automatic conversion script
Id: cif_fix_values 3143 2015-03-26 13:38:13Z robertas 
;
_cod_original_cell_volume 3863.0(13)
_cod_original_sg_symbol_H-M P-1
_cod_database_code 7027823

loop_
_symmetry_equiv_pos_as_xyz
'x, y, z'
'-x, -y, -z'

loop_
_atom_site_aniso_label
_atom_site_aniso_U_11
_atom_site_aniso_U_22
_atom_site_aniso_U_33
_atom_site_aniso_U_23
_atom_site_aniso_U_13
_atom_site_aniso_U_12
Mo1 0.0334(4) 0.0332(4) 0.0267(4) 0.0106(3) 0.0082(3) 0.0133(4)
Mo2 0.0270(4) 0.0407(5) 0.0278(4) 0.0131(4) 0.0115(3) 0.0101(4)
B1 0.023(5) 0.041(6) 0.028(5) 0.004(5) 0.002(4) 0.005(5)
B2 0.034(6) 0.051(7) 0.023(5) 0.014(5) 0.008(4) 0.019(5)
N1 0.025(14) 0.023(13) 0.043(14) 0.016(11) 0.010(11) -0.003(11)
O1 0.020(14) 0.070(22) 0.088(22) 0.038(17) -0.010(13) -0.028(14)
O1' 0.110(16) 0.033(12) 0.063(16) 0.004(11) 0.026(14) 0.022(11)
Cl1 0.057(6) 0.020(7) 0.024(8) -0.003(5) 0.016(5) 0.015(4)
Cl1' 0.049(10) 0.058(10) 0.044(3) 0.020(4) 0.011(4) 0.016(9)
N2 0.020(14) 0.029(10) 0.068(18) 0.019(10) 0.011(11) 0.006(11)
O2 0.093(18) 0.054(12) 0.119(26) 0.045(16) 0.086(19) 0.010(11)
O2' 0.079(17) 0.077(18) 0.058(15) 0.044(14) 0.019(12) 0.042(13)
Cl2 0.065(9) 0.060(7) 0.036(5) 0.011(3) 0.019(5) 0.016(6)
Cl2' 0.034(9) 0.047(6) 0.048(6) 0.022(4) 0.031(5) 0.006(6)
N11 0.044(5) 0.052(5) 0.035(4) 0.020(4) 0.018(4) 0.034(4)
N12 0.045(5) 0.047(5) 0.031(4) 0.016(4) 0.015(4) 0.028(4)
C13 0.060(7) 0.058(7) 0.049(6) 0.027(5) 0.030(6) 0.042(6)
C14 0.075(8) 0.065(7) 0.049(6) 0.032(6) 0.032(6) 0.053(7)
C15 0.046(6) 0.065(7) 0.032(5) 0.020(5) 0.013(5) 0.033(5)
C16 0.061(8) 0.099(10) 0.057(8) 0.025(7) 0.007(6) 0.057(8)
C17 0.078(9) 0.041(6) 0.077(9) 0.023(6) 0.025(7) 0.031(6)
N21 0.025(4) 0.045(5) 0.032(4) 0.014(4) 0.006(3) 0.012(4)
N22 0.028(4) 0.042(4) 0.029(4) 0.013(3) 0.012(3) 0.014(3)
C23 0.044(6) 0.044(6) 0.032(5) 0.013(4) 0.015(4) 0.020(5)
C24 0.047(6) 0.050(6) 0.043(6) 0.023(5) 0.027(5) 0.017(5)
C25 0.040(5) 0.042(6) 0.043(6) 0.012(5) 0.017(5) 0.016(5)
C26 0.035(6) 0.063(7) 0.058(7) 0.022(6) 0.007(5) 0.002(5)
C27 0.063(7) 0.052(6) 0.038(6) 0.021(5) 0.018(5) 0.013(6)
N31 0.027(4) 0.034(4) 0.030(4) 0.009(3) 0.006(3) 0.011(3)
N32 0.033(4) 0.040(4) 0.025(4) 0.009(3) 0.012(3) 0.016(4)
C33 0.044(6) 0.040(5) 0.035(5) 0.017(4) 0.018(4) 0.018(5)
C34 0.042(6) 0.047(6) 0.039(6) 0.014(5) 0.022(5) 0.020(5)
C35 0.045(6) 0.028(5) 0.028(5) 0.007(4) 0.008(4) 0.020(4)
C36 0.054(6) 0.043(6) 0.032(5) 0.006(5) 0.008(5) 0.024(5)
C37 0.041(6) 0.057(7) 0.050(6) 0.020(5) 0.020(5) 0.014(5)
N41 0.032(4) 0.034(4) 0.029(4) 0.012(3) 0.005(3) 0.007(3)
C42 0.039(6) 0.037(5) 0.046(6) 0.015(5) 0.003(5) 0.012(5)
C43 0.039(6) 0.038(6) 0.050(6) 0.015(5) 0.003(5) 0.015(5)
C44 0.032(5) 0.041(5) 0.036(5) 0.017(4) 0.010(4) 0.011(4)
C45 0.041(5) 0.027(5) 0.035(5) 0.008(4) 0.008(4) 0.008(4)
C46 0.032(5) 0.030(5) 0.032(5) 0.010(4) 0.003(4) 0.003(4)
C1 0.028(5) 0.048(6) 0.048(6) 0.020(5) 0.007(5) 0.016(5)
C2 0.036(6) 0.037(6) 0.061(7) 0.019(5) 0.006(5) 0.007(5)
C51 0.036(5) 0.037(5) 0.045(6) 0.015(5) 0.004(5) 0.016(4)
C52 0.060(7) 0.040(6) 0.048(7) 0.004(5) -0.006(6) 0.024(6)
C53 0.042(6) 0.043(6) 0.055(7) 0.006(5) -0.011(5) 0.018(5)
C54 0.029(5) 0.037(5) 0.036(5) 0.008(4) -0.001(4) 0.011(4)
C55 0.021(4) 0.035(5) 0.041(5) 0.011(4) 0.006(4) 0.010(4)
C56 0.027(5) 0.045(6) 0.039(5) 0.008(5) 0.011(4) 0.005(4)
C3 0.037(5) 0.037(5) 0.035(5) 0.014(4) 0.014(4) 0.017(4)
O3 0.050(4) 0.040(4) 0.053(5) 0.021(4) 0.006(4) 0.011(3)
C61 0.034(5) 0.033(5) 0.026(5) 0.009(4) 0.001(4) 0.013(4)
C62 0.041(5) 0.035(5) 0.028(5) 0.002(4) 0.000(4) 0.013(5)
C63 0.049(6) 0.035(5) 0.033(5) 0.014(4) 0.017(5) 0.012(5)
C64 0.031(5) 0.031(5) 0.025(5) 0.006(4) 0.004(4) 0.012(4)
C65 0.042(6) 0.038(5) 0.031(5) 0.013(4) 0.007(4) 0.018(5)
C66 0.041(6) 0.042(6) 0.041(6) 0.013(5) 0.013(5) 0.022(5)
C4 0.035(5) 0.033(5) 0.029(5) 0.009(4) 0.009(4) 0.013(4)
C5 0.037(5) 0.049(6) 0.033(5) 0.015(5) 0.010(4) 0.020(5)
C71 0.027(5) 0.041(5) 0.035(5) 0.012(4) 0.011(4) 0.012(4)
C72 0.038(5) 0.044(6) 0.030(5) 0.017(4) 0.010(4) 0.005(4)
C73 0.042(6) 0.045(6) 0.036(5) 0.019(5) 0.013(5) 0.013(5)
N74 0.031(4) 0.039(4) 0.024(4) 0.012(3) 0.010(3) 0.012(3)
C75 0.032(5) 0.049(6) 0.025(5) 0.019(4) 0.010(4) 0.012(4)
C76 0.039(5) 0.051(6) 0.025(5) 0.018(4) 0.007(4) 0.018(5)
N81 0.025(4) 0.040(4) 0.023(4) 0.008(3) 0.008(3) 0.010(3)
N82 0.022(4) 0.049(5) 0.023(4) 0.014(3) 0.003(3) 0.010(3)
C83 0.031(5) 0.048(6) 0.036(5) 0.013(5) 0.014(4) 0.015(4)
C84 0.027(5) 0.059(6) 0.033(5) 0.018(5) 0.015(4) 0.012(5)
C85 0.042(5) 0.039(5) 0.026(5) 0.010(4) 0.012(4) 0.009(4)
C86 0.055(6) 0.065(7) 0.029(5) 0.023(5) 0.022(5) 0.021(6)
C87 0.030(5) 0.127(11) 0.045(6) 0.036(7) 0.018(5) 0.040(7)
N91 0.030(4) 0.041(4) 0.030(4) 0.009(3) 0.013(3) 0.012(3)
N92 0.027(4) 0.041(4) 0.026(4) 0.011(3) 0.009(3) 0.012(3)
C93 0.029(5) 0.044(6) 0.035(5) 0.012(5) 0.011(4) 0.011(4)
C94 0.047(6) 0.053(6) 0.042(6) 0.016(5) 0.018(5) 0.025(5)
C95 0.034(5) 0.052(6) 0.045(6) 0.021(5) 0.015(5) 0.013(5)
C96 0.056(7) 0.071(8) 0.050(7) 0.033(6) 0.021(6) 0.030(6)
C97 0.045(6) 0.055(6) 0.035(5) 0.014(5) 0.019(5) 0.021(5)
N01 0.023(4) 0.043(5) 0.035(4) 0.009(4) 0.010(3) 0.009(3)
N02 0.028(4) 0.042(5) 0.031(4) 0.011(4) 0.011(3) 0.007(4)
C03 0.028(5) 0.039(6) 0.051(6) 0.015(5) 0.015(5) 0.005(4)
C04 0.037(5) 0.037(6) 0.047(6) 0.008(5) 0.018(5) 0.003(4)
C05 0.022(5) 0.061(7) 0.040(5) 0.015(5) 0.014(4) 0.017(5)
C06 0.025(5) 0.060(7) 0.054(7) 0.021(6) 0.015(5) 0.007(5)
C07 0.045(6) 0.053(7) 0.061(7) 0.025(6) 0.021(6) 0.008(5)

loop_
_atom_site_label
_atom_site_type_symbol
_atom_site_fract_x
_atom_site_fract_y
_atom_site_fract_z
_atom_site_U_iso_or_equiv
_atom_site_thermal_displace_type
_atom_site_occupancy
_atom_site_calc_flag
_atom_site_refinement_flags
Mo1 Mo -0.84956(6) -0.18195(5) -0.34886(5) 0.0334(2) Uani 1 d .
Mo2 Mo 0.66658(6) 0.42374(6) 0.79395(5) 0.0333(2) Uani 1 d .
B1 B -1.0636(8) -0.3386(7) -0.5074(7) 0.038(3) Uani 1 d .
H1 H -1.1296(8) -0.3861(7) -0.5561(7) 0.046 Uiso 1 calc R
B2 B 0.7830(8) 0.4065(8) 0.9736(6) 0.038(2) Uani 1 d .
H2 H 0.8192(8) 0.4019(8) 1.0286(6) 0.045 Uiso 1 calc R
N1 N -0.7684(28) -0.0983(21) -0.3521(18) 0.034(6) Uani 0.39(5) d P
N1' N -0.8317(14) -0.1035(19) -0.2440(20) 0.050(6) Uiso 0.61(5) d P
O1 O -0.6883(26) -0.0271(33) -0.3474(23) 0.080(14) Uani 0.39(5) d P
O1' O -0.8170(25) -0.0536(21) -0.1816(27) 0.079(7) Uani 0.61(5) d P
Cl1 Cl -0.8384(10) -0.0824(7) -0.2165(6) 0.038(5) Uani 0.39(5) d P
Cl1' Cl -0.7267(6) -0.0645(5) -0.3563(4) 0.055(6) Uani 0.61(5) d P
N2 N 0.7138(23) 0.4379(21) 0.7151(27) 0.043(8) Uani 0.53(6) d P
N2' N 0.6079(22) 0.4975(17) 0.7753(15) 0.037(7) Uiso 0.47(6) d P
O2 O 0.7470(27) 0.4552(22) 0.6775(36) 0.079(10) Uani 0.53(6) d P
O2' O 0.5552(24) 0.5439(26) 0.7527(20) 0.069(9) Uani 0.47(6) d P
Cl2 Cl 0.5741(7) 0.5178(6) 0.7690(6) 0.059(7) Uani 0.53(6) d P
Cl2' Cl 0.7458(10) 0.4469(9) 0.7053(9) 0.041(5) Uani 0.47(6) d P
N11 N -1.0623(6) -0.2435(5) -0.4952(5) 0.040(2) Uani 1 d .
N12 N -0.9800(6) -0.1668(5) -0.4284(5) 0.040(2) Uani 1 d .
C13 C -1.0004(8) -0.0943(7) -0.4311(7) 0.049(3) Uani 1 d .
C14 C -1.0953(9) -0.1243(8) -0.5001(7) 0.054(3) Uani 1 d .
H14 H -1.1283(9) -0.0875(8) -0.5174(7) 0.065 Uiso 1 calc R
C15 C -1.1314(7) -0.2162(7) -0.5376(6) 0.047(3) Uani 1 d .
C16 C -1.2300(9) -0.2840(9) -0.6157(7) 0.075(4) Uani 1 d .
H16A H -1.2700(31) -0.2517(10) -0.6375(36) 0.112 Uiso 1 calc R
H16B H -1.2680(31) -0.3260(38) -0.5993(15) 0.112 Uiso 1 calc R
H16C H -1.2159(9) -0.3183(43) -0.6608(22) 0.112 Uiso 1 calc R
C17 C -0.9309(9) -0.0003(7) -0.3678(8) 0.067(3) Uani 1 d .
H17A H -0.9286(48) 0.0087(18) -0.3114(15) 0.101 Uiso 1 calc R
H17B H -0.9549(36) 0.0423(7) -0.3868(28) 0.101 Uiso 1 calc R
H17C H -0.8630(17) 0.0107(19) -0.3630(40) 0.101 Uiso 1 calc R
N21 N -1.0485(5) -0.3501(5) -0.4250(5) 0.037(2) Uani 1 d .
N22 N -0.9610(5) -0.2959(5) -0.3494(4) 0.034(2) Uani 1 d .
C23 C -0.9726(7) -0.3195(6) -0.2882(6) 0.040(2) Uani 1 d .
C24 C -1.0673(7) -0.3866(7) -0.3234(6) 0.044(2) Uani 1 d .
H24 H -1.0948(7) -0.4143(7) -0.2934(6) 0.052 Uiso 1 calc R
C25 C -1.1150(7) -0.4067(7) -0.4100(6) 0.043(2) Uani 1 d .
C26 C -1.2188(8) -0.4734(8) -0.4780(7) 0.062(3) Uani 1 d .
H26A H -1.2142(8) -0.5143(34) -0.5261(23) 0.093 Uiso 1 calc R
H26B H -1.2590(20) -0.4407(8) -0.4988(36) 0.093 Uiso 1 calc R
H26C H -1.2513(23) -0.5089(37) -0.4535(15) 0.093 Uiso 1 calc R
C27 C -0.8919(8) -0.2774(7) -0.1971(6) 0.054(3) Uani 1 d .
H27A H -0.8980(34) -0.3218(17) -0.1724(16) 0.081 Uiso 1 calc R
H27B H -0.8992(33) -0.2244(29) -0.1633(12) 0.081 Uiso 1 calc R
H27C H -0.8254(8) -0.2583(44) -0.1960(7) 0.081 Uiso 1 calc R
N31 N -0.9759(5) -0.3466(5) -0.5290(4) 0.034(2) Uani 1 d .
N32 N -0.8778(5) -0.2855(5) -0.4723(4) 0.034(2) Uani 1 d .
C33 C -0.8205(7) -0.3038(6) -0.5112(6) 0.039(2) Uani 1 d .
C34 C -0.8821(7) -0.3758(7) -0.5918(6) 0.043(2) Uani 1 d .
H34 H -0.8610(7) -0.4026(7) -0.6326(6) 0.051 Uiso 1 calc R
C35 C -0.9786(7) -0.4012(6) -0.6016(5) 0.037(2) Uani 1 d .
C36 C -1.0736(8) -0.4736(7) -0.6761(6) 0.049(3) Uani 1 d .
H36A H -1.0582(10) -0.5063(30) -0.7209(19) 0.073 Uiso 1 calc R
H36B H -1.1194(22) -0.4462(8) -0.6994(28) 0.073 Uiso 1 calc R
H36C H -1.1060(27) -0.5161(26) -0.6570(11) 0.073 Uiso 1 calc R
C37 C -0.7081(7) -0.2507(7) -0.4699(7) 0.051(3) Uani 1 d .
H37A H -0.6847(11) -0.2611(38) -0.5143(9) 0.077 Uiso 1 calc R
H37B H -0.6738(8) -0.2706(33) -0.4270(32) 0.077 Uiso 1 calc R
H37C H -0.6924(9) -0.1858(8) -0.4416(38) 0.077 Uiso 1 calc R
N41 N -0.7277(5) -0.2173(5) -0.2810(5) 0.036(2) Uani 1 d .
C42 C -0.6424(7) -0.1524(7) -0.2121(6) 0.047(3) Uani 1 d .
H42 H -0.6367(7) -0.0914(7) -0.1936(6) 0.056 Uiso 1 calc R
C43 C -0.5635(7) -0.1700(7) -0.1672(7) 0.049(3) Uani 1 d .
H43 H -0.5040(7) -0.1209(7) -0.1205(7) 0.059 Uiso 1 calc R
C44 C -0.5686(7) -0.2581(6) -0.1886(6) 0.039(2) Uani 1 d .
C45 C -0.6557(7) -0.3251(6) -0.2617(6) 0.039(2) Uani 1 d .
H45 H -0.6626(7) -0.3865(6) -0.2819(6) 0.047 Uiso 1 calc R
C46 C -0.7312(7) -0.3025(6) -0.3042(6) 0.038(2) Uani 1 d .
H46 H -0.7900(7) -0.3499(6) -0.3533(6) 0.045 Uiso 1 calc R
C1 C -0.4885(7) -0.2808(7) -0.1389(6) 0.044(2) Uani 1 d .
H1A H -0.4872(7) -0.3381(7) -0.1653(6) 0.053 Uiso 1 calc R
C2 C -0.4181(7) -0.2256(7) -0.0594(7) 0.052(3) Uani 1 d .
H2A H -0.4163(7) -0.1659(7) -0.0384(7) 0.062 Uiso 1 calc R
C51 C -0.3420(7) -0.2436(6) 0.0013(6) 0.044(2) Uani 1 d .
C52 C -0.2786(8) -0.1756(7) 0.0839(7) 0.062(3) Uani 1 d .
H52 H -0.2831(8) -0.1181(7) 0.0991(7) 0.074 Uiso 1 calc R
C53 C -0.2091(8) -0.1907(7) 0.1442(7) 0.061(3) Uani 1 d .
H53 H -0.1646(8) -0.1427(7) 0.1998(7) 0.073 Uiso 1 calc R
C54 C -0.2027(7) -0.2749(6) 0.1250(6) 0.041(2) Uani 1 d .
C55 C -0.2670(6) -0.3429(6) 0.0425(6) 0.036(2) Uani 1 d .
H55 H -0.2649(6) -0.4013(6) 0.0282(6) 0.043 Uiso 1 calc R
C56 C -0.3344(7) -0.3274(7) -0.0198(6) 0.043(2) Uani 1 d .
H56 H -0.3753(7) -0.3739(7) -0.0768(6) 0.051 Uiso 1 calc R
C3 C -0.1347(7) -0.2944(6) 0.1909(6) 0.037(2) Uani 1 d .
O3 O -0.1598(5) -0.3686(5) 0.1927(5) 0.055(2) Uani 1 d .
C61 C -0.0332(7) -0.2204(6) 0.2586(5) 0.036(2) Uani 1 d .
C62 C 0.0184(7) -0.1532(6) 0.2416(6) 0.043(2) Uani 1 d .
H62 H -0.0096(7) -0.1541(6) 0.1858(6) 0.052 Uiso 1 calc R
C63 C 0.1112(7) -0.0841(6) 0.3059(6) 0.041(2) Uani 1 d .
H63 H 0.1473(7) -0.0392(6) 0.2934(6) 0.049 Uiso 1 calc R
C64 C 0.1512(6) -0.0811(6) 0.3896(5) 0.033(2) Uani 1 d .
C65 C 0.0990(7) -0.1493(6) 0.4046(6) 0.040(2) Uani 1 d .
H65 H 0.1257(7) -0.1490(6) 0.4602(6) 0.048 Uiso 1 calc R
C66 C 0.0083(7) -0.2180(7) 0.3399(6) 0.043(2) Uani 1 d .
H66 H -0.0262(7) -0.2646(7) 0.3516(6) 0.052 Uiso 1 calc R
C4 C 0.2429(7) -0.0048(6) 0.4621(6) 0.036(2) Uani 1 d .
H4 H 0.2698(7) -0.0125(6) 0.5137(6) 0.043 Uiso 1 calc R
C5 C 0.2925(7) 0.0737(7) 0.4639(6) 0.041(2) Uani 1 d .
H5 H 0.2721(7) 0.0796(7) 0.4109(6) 0.050 Uiso 1 calc R
C71 C 0.3759(6) 0.1516(6) 0.5408(6) 0.037(2) Uani 1 d .
C72 C 0.4173(7) 0.2327(6) 0.5338(6) 0.041(2) Uani 1 d .
H72 H 0.3923(7) 0.2360(6) 0.4797(6) 0.049 Uiso 1 calc R
C73 C 0.4937(7) 0.3063(7) 0.6058(6) 0.043(2) Uani 1 d .
H73 H 0.5201(7) 0.3607(7) 0.6003(6) 0.051 Uiso 1 calc R
N74 N 0.5338(5) 0.3063(5) 0.6845(4) 0.032(2) Uani 1 d .
C75 C 0.4924(6) 0.2305(6) 0.6910(6) 0.036(2) Uani 1 d .
H75 H 0.5171(6) 0.2303(6) 0.7465(6) 0.044 Uiso 1 calc R
C76 C 0.4160(7) 0.1521(7) 0.6225(5) 0.040(2) Uani 1 d .
H76 H 0.3910(7) 0.0992(7) 0.6307(5) 0.048 Uiso 1 calc R
N81 N 0.6770(5) 0.4032(5) 0.9606(4) 0.033(2) Uani 1 d .
N82 N 0.6109(5) 0.4014(5) 0.8859(4) 0.035(2) Uani 1 d .
C83 C 0.5266(7) 0.3995(7) 0.8958(6) 0.041(2) Uani 1 d .
C84 C 0.5405(7) 0.4018(7) 0.9762(6) 0.041(2) Uani 1 d .
H84 H 0.4935(7) 0.4015(7) 0.9990(6) 0.049 Uiso 1 calc R
C85 C 0.6358(7) 0.4045(6) 1.0156(6) 0.040(2) Uani 1 d .
C86 C 0.6901(8) 0.4077(7) 1.1027(6) 0.049(3) Uani 1 d .
H86A H 0.7558(23) 0.4594(28) 1.1351(17) 0.073 Uiso 1 calc R
H86B H 0.7002(45) 0.3512(20) 1.0962(6) 0.073 Uiso 1 calc R
H86C H 0.6497(25) 0.4145(46) 1.1338(17) 0.073 Uiso 1 calc R
C87 C 0.4336(7) 0.3944(9) 0.8264(7) 0.065(4) Uani 1 d .
H87A H 0.4372(29) 0.4560(10) 0.8359(30) 0.097 Uiso 1 calc R
H87B H 0.3733(8) 0.3598(47) 0.8284(34) 0.097 Uiso 1 calc R
H87C H 0.4299(33) 0.3642(50) 0.7698(8) 0.097 Uiso 1 calc R
N91 N 0.7692(5) 0.3270(5) 0.8960(5) 0.035(2) Uani 1 d .
N92 N 0.7336(5) 0.3251(5) 0.8145(4) 0.033(2) Uani 1 d .
C93 C 0.7357(7) 0.2501(6) 0.7624(6) 0.039(2) Uani 1 d .
C94 C 0.7705(7) 0.2036(7) 0.8104(6) 0.048(3) Uani 1 d .
H94 H 0.7787(7) 0.1485(7) 0.7896(6) 0.058 Uiso 1 calc R
C95 C 0.7905(7) 0.2531(7) 0.8933(6) 0.045(2) Uani 1 d .
C96 C 0.8276(8) 0.2339(8) 0.9711(7) 0.057(3) Uani 1 d .
H96A H 0.8465(52) 0.1819(32) 0.9573(15) 0.085 Uiso 1 calc R
H96B H 0.7739(20) 0.2199(49) 0.9884(29) 0.085 Uiso 1 calc R
H96C H 0.8867(34) 0.2873(19) 1.0186(16) 0.085 Uiso 1 calc R
C97 C 0.7060(7) 0.2257(7) 0.6688(6) 0.046(2) Uani 1 d .
H97A H 0.6401(24) 0.1742(29) 0.6337(6) 0.069 Uiso 1 calc R
H97B H 0.7568(26) 0.2088(43) 0.6548(11) 0.069 Uiso 1 calc R
H97C H 0.7018(48) 0.2779(16) 0.6564(10) 0.069 Uiso 1 calc R
N01 N 0.8427(5) 0.4967(5) 0.9755(5) 0.037(2) Uani 1 d .
N02 N 0.8028(5) 0.5232(5) 0.9110(5) 0.037(2) Uani 1 d .
C03 C 0.8644(7) 0.6085(6) 0.9350(6) 0.043(2) Uani 1 d .
C04 C 0.9449(7) 0.6371(7) 1.0168(6) 0.045(2) Uani 1 d .
H04 H 0.9996(7) 0.6950(7) 1.0497(6) 0.054 Uiso 1 calc R
C05 C 0.9304(6) 0.5671(7) 1.0402(6) 0.042(2) Uani 1 d .
C06 C 0.9933(7) 0.5593(7) 1.1199(7) 0.051(3) Uani 1 d .
H06A H 0.9576(24) 0.5577(47) 1.1552(22) 0.076 Uiso 1 calc R
H06B H 1.0584(22) 0.6119(24) 1.1534(23) 0.076 Uiso 1 calc R
H06C H 1.0049(44) 0.5034(24) 1.1032(7) 0.076 Uiso 1 calc R
C07 C 0.8451(8) 0.6583(7) 0.8813(7) 0.056(3) Uani 1 d .
H07A H 0.8443(54) 0.6263(27) 0.8264(20) 0.085 Uiso 1 calc R
H07B H 0.8986(31) 0.7197(18) 0.9115(21) 0.085 Uiso 1 calc R
H07C H 0.7796(26) 0.6622(43) 0.8701(39) 0.085 Uiso 1 calc R
C101 C -0.3634(38) -0.0481(32) -0.2526(32) 0.301(22) Uiso 1 d .
C102 C -0.3087(42) -0.0646(37) -0.1820(37) 0.178(20) Uiso 0.50 d P
C103 C -0.4984(22) -0.0342(20) -0.4226(20) 0.074(8) Uiso 0.50 d P
C104 C -0.4636(12) -0.0116(11) -0.3742(11) 0.085(5) Uiso 1 d .
C105 C -0.4530(38) -0.0375(32) -0.2958(32) 0.153(16) Uiso 0.50 d P
C106 C -0.4018(15) -0.1159(15) -0.3002(13) 0.118(6) Uiso 1 d .
C201 C -0.2744(30) -0.0046(27) -0.0322(25) 0.126(13) Uiso 0.50 d P
C202 C -0.3493(20) 0.0325(18) 0.0047(17) 0.176(10) Uiso 1 d .
C203 C -0.3950(15) 0.0592(14) -0.0890(13) 0.127(6) Uiso 1 d .
C204 C -0.4483(20) 0.1137(18) -0.0540(17) 0.176(10) Uiso 1 d .
C205 C -0.4831(17) 0.1458(15) -0.1277(15) 0.147(8) Uiso 1 d .
C301 C 0.4882(24) 0.3633(20) 0.4006(20) 0.204(12) Uiso 1 d .
C302 C 0.3788(20) 0.3381(17) 0.3359(16) 0.160(9) Uiso 1 d .
O303 O 0.3112(10) 0.2717(9) 0.3515(8) 0.124(4) Uiso 1 d .
C304 C 0.2078(16) 0.2405(13) 0.2943(13) 0.123(6) Uiso 1 d .
C305 C 0.1439(13) 0.1828(11) 0.3199(11) 0.102(5) Uiso 1 d .
C402 C 1.0232(28) 0.9204(26) 0.9518(24) 0.120(12) Uiso 0.50 d P
C401 C 0.9901(30) 0.9304(27) 1.0550(26) 0.129(13) Uiso 0.50 d P

loop_
_atom_type_symbol
_atom_type_description
_atom_type_scat_dispersion_real
_atom_type_scat_dispersion_imag
_atom_type_scat_source
C C 0.0033 0.0016 'International Tables Vol C Tables 4.2.6.8 and 6.1.1.4'
H H 0.0000 0.0000 'International Tables Vol C Tables 4.2.6.8 and 6.1.1.4'
B B 0.0013 0.0007 'International Tables Vol C Tables 4.2.6.8 and 6.1.1.4'
N N 0.0061 0.0033 'International Tables Vol C Tables 4.2.6.8 and 6.1.1.4'
O O 0.0106 0.0060 'International Tables Vol C Tables 4.2.6.8 and 6.1.1.4'
Mo Mo -1.6832 0.6857 'International Tables Vol C Tables 4.2.6.8 and 6.1.1.4'
Cl Cl 0.1484 0.1585 'International Tables Vol C Tables 4.2.6.8 and 6.1.1.4'

loop_
_geom_angle_atom_site_label_1
_geom_angle_atom_site_label_2
_geom_angle_atom_site_label_3
_geom_angle
N1 Mo1 N1' 90.4(11)
N1 Mo1 N12 93.7(9)
N1' Mo1 N12 96.4(6)
N1 Mo1 N41 91.1(9)
N1' Mo1 N41 89.9(6)
N12 Mo1 N41 172.0(3)
N1 Mo1 N22 178.1(10)
N1' Mo1 N22 91.2(6)
N12 Mo1 N22 85.1(3)
N41 Mo1 N22 89.9(3)
N1 Mo1 N32 94.4(10)
N1' Mo1 N32 175.1(6)
N12 Mo1 N32 84.4(3)
N41 Mo1 N32 88.9(3)
N22 Mo1 N32 84.0(3)
N1 Mo1 Cl1 92.6(10)
N1' Mo1 Cl1 3.9(6)
N12 Mo1 Cl1 93.0(3)
N41 Mo1 Cl1 93.1(3)
N22 Mo1 Cl1 89.0(3)
N32 Mo1 Cl1 172.7(4)
N1 Mo1 Cl1' 3.0(10)
N1' Mo1 Cl1' 92.7(6)
N12 Mo1 Cl1' 95.5(3)
N41 Mo1 Cl1' 89.1(2)
N22 Mo1 Cl1' 176.0(2)
N32 Mo1 Cl1' 92.1(2)
Cl1 Mo1 Cl1' 94.9(3)
N2' Mo2 N2 87.6(11)
N2' Mo2 N02 97.8(8)
N2 Mo2 N02 97.4(9)
N2' Mo2 N74 91.0(8)
N2 Mo2 N74 87.3(9)
N02 Mo2 N74 170.2(3)
N2' Mo2 N82 94.5(8)
N2 Mo2 N82 177.6(10)
N02 Mo2 N82 83.5(3)
N74 Mo2 N82 91.6(3)
N2' Mo2 N92 177.3(8)
N2 Mo2 N92 93.4(9)
N02 Mo2 N92 84.5(3)
N74 Mo2 N92 86.5(3)
N82 Mo2 N92 84.4(3)
N2' Mo2 Cl2' 91.3(8)
N2 Mo2 Cl2' 6.4(10)
N02 Mo2 Cl2' 91.6(4)
N74 Mo2 Cl2' 92.5(4)
N82 Mo2 Cl2' 172.9(4)
N92 Mo2 Cl2' 89.9(4)
N2' Mo2 Cl2 4.7(8)
N2 Mo2 Cl2 91.3(9)
N02 Mo2 Cl2 100.2(3)
N74 Mo2 Cl2 88.3(3)
N82 Mo2 Cl2 90.7(3)
N92 Mo2 Cl2 172.8(3)
Cl2' Mo2 Cl2 95.3(4)
N21 B1 N11 109.7(8)
N21 B1 N31 110.1(7)
N11 B1 N31 107.8(8)
N91 B2 N01 109.1(8)
N91 B2 N81 108.0(7)
N01 B2 N81 108.1(8)
Cl1' N1 O1 8.4(17)
Cl1' N1 Mo1 170.7(30)
O1 N1 Mo1 173.0(28)
Cl1 N1' O1' 19.0(23)
Cl1 N1' Mo1 163.8(29)
O1' N1' Mo1 176.3(22)
Cl1' O1 N1 9.8(21)
Cl1 O1' N1' 19.0(23)
O1' Cl1 N1' 142.1(45)
O1' Cl1 Mo1 154.3(34)
N1' Cl1 Mo1 12.4(23)
O1 Cl1' N1 161.7(37)
O1 Cl1' Mo1 165.4(34)
N1 Cl1' Mo1 6.3(20)
Cl2' N2 O2 23.8(36)
Cl2' N2 Mo2 152.5(53)
O2 N2 Mo2 171.9(40)
Cl2 N2' O2' 14.8(21)
Cl2 N2' Mo2 163.3(27)
O2' N2' Mo2 172.9(26)
Cl2' O2 N2 24.3(32)
Cl2 O2' N2' 15.2(22)
O2' Cl2 N2' 150.1(43)
O2' Cl2 Mo2 160.3(35)
N2' Cl2 Mo2 12.0(20)
O2 Cl2' N2 131.9(67)
O2 Cl2' Mo2 151.6(43)
N2 Cl2' Mo2 21.1(44)
C15 N11 N12 108.0(8)
C15 N11 B1 132.0(8)
N12 N11 B1 120.0(7)
C13 N12 N11 107.5(7)
C13 N12 Mo1 133.3(7)
N11 N12 Mo1 119.2(5)
N12 C13 C14 108.7(9)
N12 C13 C17 122.9(9)
C14 C13 C17 128.3(9)
C15 C14 C13 106.6(9)
N11 C15 C14 109.3(9)
N11 C15 C16 121.3(10)
C14 C15 C16 129.4(9)
C25 N21 N22 109.5(7)
C25 N21 B1 129.1(7)
N22 N21 B1 121.3(7)
C23 N22 N21 107.0(7)
C23 N22 Mo1 134.6(6)
N21 N22 Mo1 117.5(5)
N22 C23 C24 109.4(8)
N22 C23 C27 123.0(9)
C24 C23 C27 127.6(9)
C23 C24 C25 107.7(9)
N21 C25 C24 106.3(8)
N21 C25 C26 123.7(9)
C24 C25 C26 130.0(10)
C35 N31 N32 109.5(7)
C35 N31 B1 130.3(7)
N32 N31 B1 120.0(7)
C33 N32 N31 106.6(7)
C33 N32 Mo1 135.2(6)
N31 N32 Mo1 118.1(5)
N32 C33 C34 108.9(8)
N32 C33 C37 122.8(8)
C34 C33 C37 128.3(9)
C35 C34 C33 107.3(8)
N31 C35 C34 107.7(8)
N31 C35 C36 122.8(9)
C34 C35 C36 129.5(9)
C42 N41 C46 115.6(8)
C42 N41 Mo1 120.4(6)
C46 N41 Mo1 123.9(6)
N41 C42 C43 123.3(9)
C42 C43 C44 121.3(9)
C43 C44 C45 115.5(8)
C43 C44 C1 123.2(8)
C45 C44 C1 121.3(9)
C46 C45 C44 120.0(9)
N41 C46 C45 124.2(8)
C2 C1 C44 123.3(10)
C1 C2 C51 128.9(10)
C52 C51 C56 119.0(9)
C52 C51 C2 118.4(9)
C56 C51 C2 122.5(9)
C53 C52 C51 120.5(10)
C52 C53 C54 121.3(9)
C55 C54 C53 117.8(8)
C55 C54 C3 120.3(8)
C53 C54 C3 121.9(8)
C56 C55 C54 121.5(9)
C55 C56 C51 119.9(9)
O3 C3 C54 121.3(8)
O3 C3 C61 119.4(8)
C54 C3 C61 119.3(8)
C66 C61 C62 119.1(8)
C66 C61 C3 119.5(9)
C62 C61 C3 121.4(8)
C61 C62 C63 120.4(9)
C62 C63 C64 119.8(9)
C65 C64 C63 118.6(8)
C65 C64 C4 119.2(8)
C63 C64 C4 122.1(8)
C64 C65 C66 120.8(9)
C61 C66 C65 121.3(10)
C5 C4 C64 127.7(9)
C4 C5 C71 125.2(9)
C76 C71 C72 117.2(8)
C76 C71 C5 123.9(9)
C72 C71 C5 118.8(8)
C73 C72 C71 119.1(9)
N74 C73 C72 123.8(9)
C75 N74 C73 116.7(8)
C75 N74 Mo2 122.2(6)
C73 N74 Mo2 121.1(6)
N74 C75 C76 124.3(8)
C75 C76 C71 118.9(9)
C85 N81 N82 110.3(7)
C85 N81 B2 129.2(7)
N82 N81 B2 120.5(7)
C83 N82 N81 105.3(7)
C83 N82 Mo2 135.2(6)
N81 N82 Mo2 118.6(5)
N82 C83 C84 110.3(8)
N82 C83 C87 122.4(8)
C84 C83 C87 127.3(9)
C85 C84 C83 105.9(8)
N81 C85 C84 108.1(8)
N81 C85 C86 122.9(8)
C84 C85 C86 129.0(9)
C95 N91 N92 109.5(7)
C95 N91 B2 129.4(8)
N92 N91 B2 121.0(7)
C93 N92 N91 106.5(7)
C93 N92 Mo2 135.1(6)
N91 N92 Mo2 117.5(5)
N92 C93 C94 109.3(8)
N92 C93 C97 122.9(8)
C94 C93 C97 127.9(9)
C95 C94 C93 106.6(9)
N91 C95 C94 108.2(9)
N91 C95 C96 122.4(9)
C94 C95 C96 129.4(10)
C05 N01 N02 108.6(8)
C05 N01 B2 129.5(8)
N02 N01 B2 121.3(7)
C03 N02 N01 108.2(7)
C03 N02 Mo2 133.5(7)
N01 N02 Mo2 118.2(5)
N02 C03 C04 107.8(9)
N02 C03 C07 122.9(9)
C04 C03 C07 129.3(9)
C05 C04 C03 107.8(9)
C04 C05 N01 107.7(9)
C04 C05 C06 130.6(9)
N01 C05 C06 121.7(9)
C106 C101 C105 85.2(43)
C106 C101 C102 98.3(48)
C105 C101 C102 144.8(54)
C101 C102 C106 33.6(24)
C103 C104 C105 135.9(36)
C101 C105 C104 117.6(41)
C101 C105 C106 38.4(24)
C104 C105 C106 109.4(29)
C101 C106 C105 56.4(32)
C101 C106 C102 48.1(32)
C105 C106 C102 97.9(26)
C201 C202 C203 88.0(20)
C204 C203 C202 94.1(17)
C203 C204 C205 97.5(20)
O303 C302 C301 107.5(21)
C304 O303 C302 113.4(16)
O303 C304 C305 110.4(16)

loop_
_geom_bond_atom_site_label_1
_geom_bond_atom_site_label_2
_geom_bond_distance
Mo1 N1 1.65(5)
Mo1 N1' 1.85(4)
Mo1 N12 2.156(7)
Mo1 N41 2.187(7)
Mo1 N22 2.213(7)
Mo1 N32 2.213(7)
Mo1 Cl1 2.414(10)
Mo1 Cl1' 2.430(9)
Mo2 N2' 1.75(3)
Mo2 N2 1.86(5)
Mo2 N02 2.177(7)
Mo2 N74 2.199(7)
Mo2 N82 2.208(7)
Mo2 N92 2.215(7)
Mo2 Cl2' 2.394(10)
Mo2 Cl2 2.417(11)
B1 N21 1.516(13)
B1 N11 1.539(13)
B1 N31 1.554(12)
B2 N91 1.537(12)
B2 N01 1.540(13)
B2 N81 1.546(12)
N1 Cl1' 0.78(5)
N1 O1 1.44(8)
N1' Cl1 0.58(3)
N1' O1' 1.10(7)
O1 Cl1' 0.67(4)
O1' Cl1 0.58(4)
N2 Cl2' 0.58(5)
N2 O2 1.05(9)
N2' Cl2 0.69(4)
N2' O2' 1.31(7)
O2 Cl2' 0.57(5)
O2' Cl2 0.67(4)
N11 C15 1.350(11)
N11 N12 1.384(10)
N12 C13 1.343(12)
C13 C14 1.394(14)
C13 C17 1.475(15)
C14 C15 1.355(14)
C15 C16 1.513(15)
N21 C25 1.368(12)
N21 N22 1.373(9)
N22 C23 1.340(11)
C23 C24 1.374(13)
C23 C27 1.491(13)
C24 C25 1.378(13)
C25 C26 1.495(13)
N31 C35 1.349(11)
N31 N32 1.379(9)
N32 C33 1.347(11)
C33 C34 1.385(13)
C33 C37 1.505(13)
C34 C35 1.364(13)
C35 C36 1.483(12)
N41 C42 1.344(11)
N41 C46 1.348(11)
C42 C43 1.364(13)
C43 C44 1.388(13)
C44 C45 1.395(12)
C44 C1 1.467(12)
C45 C46 1.366(12)
C1 C2 1.319(13)
C2 C51 1.471(13)
C51 C52 1.386(13)
C51 C56 1.392(13)
C52 C53 1.379(14)
C53 C54 1.391(13)
C54 C55 1.387(12)
C54 C3 1.475(12)
C55 C56 1.387(12)
C3 O3 1.220(11)
C3 C61 1.508(12)
C61 C66 1.377(12)
C61 C62 1.384(13)
C62 C63 1.396(13)
C63 C64 1.412(12)
C64 C65 1.376(13)
C64 C4 1.471(12)
C65 C66 1.379(13)
C4 C5 1.327(13)
C5 C71 1.463(12)
C71 C76 1.397(12)
C71 C72 1.410(13)
C72 C73 1.366(13)
C73 N74 1.351(11)
N74 C75 1.329(11)
C75 C76 1.377(12)
N81 C85 1.355(11)
N81 N82 1.375(9)
N82 C83 1.361(11)
C83 C84 1.390(13)
C83 C87 1.508(13)
C84 C85 1.372(13)
C85 C86 1.492(12)
N91 C95 1.353(12)
N91 N92 1.381(10)
N92 C93 1.351(11)
C93 C94 1.397(13)
C93 C97 1.496(12)
C94 C95 1.368(13)
C95 C96 1.497(13)
N01 C05 1.367(12)
N01 N02 1.380(10)
N02 C03 1.338(12)
C03 C04 1.407(13)
C03 C07 1.468(14)
C04 C05 1.357(14)
C05 C06 1.504(13)
C101 C106 1.06(5)
C101 C105 1.42(6)
C101 C102 1.42(6)
C102 C106 1.89(6)
C103 C104 0.76(3)
C104 C105 1.58(5)
C105 C106 1.69(5)
C201 C202 1.68(4)
C202 C203 1.84(3)
C203 C204 1.52(3)
C204 C205 1.57(3)
C301 C302 1.54(3)
C302 O303 1.48(3)
O303 C304 1.41(2)
C304 C305 1.49(2)
